data_7057282
loop_
_publ_author_name
'Stoesser, J.'
'Rojas, G.'
'Bulfield, D.'
'Hidalgo, P. I.'
'Pas\'an, J.'
'Ruiz-P\'erez, C.'
'Jim\'enez, C. A.'
'Huber, S. M.'

_publ_section_title
;
 Halogen bonding two-point recognition with terphenyl derivatives
;
_journal_issue 13
_journal_name_full 'New Journal of Chemistry'
_journal_page_first 10476
_journal_paper_doi 10.1039/C8NJ00962G
_journal_volume 42
_journal_year 2018
_chemical_formula_sum 'C32 H10 F10 I4 N2 O'
_chemical_formula_weight 1136.02
_space_group_crystal_system triclinic
_space_group_IT_number 2
_space_group_name_Hall '-P 1'
_space_group_name_H-M_alt 'P -1'
_symmetry_space_group_name_Hall '-P 1'
_symmetry_space_group_name_H-M 'P -1'
_atom_sites_solution_hydrogens geom
_audit_creation_method SHELXL-2013
_audit_update_record
;
2018-02-15 deposited with the CCDC.
2018-04-06 downloaded from the CCDC.
;
_cell_angle_alpha 79.028(2)
_cell_angle_beta 83.942(2)
_cell_angle_gamma 67.838(2)
_cell_formula_units_Z 4
_cell_length_a 12.9014(2)
_cell_length_b 16.0841(4)
_cell_length_c 18.1379(4)
_cell_measurement_reflns_used 18447
_cell_measurement_temperature 293(2)
_cell_measurement_theta_max 76.0680
_cell_measurement_theta_min 4.3150
_cell_volume 3419.61(14)
_computing_cell_refinement 'CrysAlisPro 1.171.38.46 (Rigaku OD, 2015)'
_computing_data_collection 'CrysAlisPro 1.171.38.46 (Rigaku OD, 2015)'
_computing_data_reduction 'CrysAlisPro 1.171.38.46 (Rigaku OD, 2015)'
_computing_structure_refinement 'SHELXL-2013 (Sheldrick, 2013)'
_computing_structure_solution 'SHELXS-2013 (Sheldrick, 2013)'
_diffrn_ambient_temperature 293(2)
_diffrn_detector 'CCD plate'
_diffrn_detector_area_resol_mean 5.2977
_diffrn_detector_type Atlas
_diffrn_measured_fraction_theta_full 1.000
_diffrn_measured_fraction_theta_max 0.990
_diffrn_measurement_device 'four-circle diffractometer'
_diffrn_measurement_device_type 'SuperNova, Dual, Cu at zero, Atlas'
_diffrn_radiation_monochromator mirror
_diffrn_radiation_probe x-ray
_diffrn_radiation_type 'Cu K\a'
_diffrn_radiation_wavelength 1.54184
_diffrn_reflns_av_R_equivalents 0.0372
_diffrn_reflns_av_unetI/netI 0.0350
_diffrn_reflns_Laue_measured_fraction_full 1.000
_diffrn_reflns_Laue_measured_fraction_max 0.990
_diffrn_reflns_limit_h_max 13
_diffrn_reflns_limit_h_min -16
_diffrn_reflns_limit_k_max 20
_diffrn_reflns_limit_k_min -20
_diffrn_reflns_limit_l_max 22
_diffrn_reflns_limit_l_min -22
_diffrn_reflns_number 42308
_diffrn_reflns_point_group_measured_fraction_full 1.000
_diffrn_reflns_point_group_measured_fraction_max 0.990
_diffrn_reflns_theta_full 67.684
_diffrn_reflns_theta_max 76.180
_diffrn_reflns_theta_min 3.574
_diffrn_source 'micro-focus sealed X-ray tube'
_diffrn_source_type 'SuperNova (Cu) X-ray Source'
_exptl_absorpt_coefficient_mu 29.397
_exptl_absorpt_correction_T_max 0.377
_exptl_absorpt_correction_T_min 0.047
_exptl_absorpt_correction_type gaussian
_exptl_absorpt_process_details
;
CrysAlisPro 1.171.38.46 (Rigaku Oxford Diffraction, 2015)
Numerical absorption correction based on gaussian integration over
            a multifaceted crystal model
Empirical absorption correction using spherical harmonics,
 implemented in SCALE3 ABSPACK scaling algorithm.
;
_exptl_crystal_colour colourless
_exptl_crystal_density_diffrn 2.207
_exptl_crystal_description prism
_exptl_crystal_F_000 2104
_exptl_crystal_size_max 0.313
_exptl_crystal_size_mid 0.194
_exptl_crystal_size_min 0.145
_refine_diff_density_max 0.745
_refine_diff_density_min -1.300
_refine_diff_density_rms 0.111
_refine_ls_extinction_method none
_refine_ls_goodness_of_fit_ref 1.025
_refine_ls_hydrogen_treatment constr
_refine_ls_matrix_type full
_refine_ls_number_parameters 883
_refine_ls_number_reflns 14185
_refine_ls_number_restraints 0
_refine_ls_restrained_S_all 1.025
_refine_ls_R_factor_all 0.0434
_refine_ls_R_factor_gt 0.0378
_refine_ls_shift/su_max 0.002
_refine_ls_shift/su_mean 0.000
_refine_ls_structure_factor_coef Fsqd
_refine_ls_weighting_details 'w=1/[\s^2^(Fo^2^)+(0.0602P)^2^+1.5933P] where P=(Fo^2^+2Fc^2^)/3'
_refine_ls_weighting_scheme calc
_refine_ls_wR_factor_gt 0.1014
_refine_ls_wR_factor_ref 0.1078
_reflns_Friedel_coverage 0.000
_reflns_number_gt 12240
_reflns_number_total 14185
_reflns_threshold_expression 'I > 2\s(I)'
_cod_data_source_file c8nj00962g2.cif
_cod_data_source_block compound_1
_cod_depositor_comments 'Adding full bibliography for 7057282--7057283.cif.'
_cod_database_code 7057282
_shelx_space_group_comment
;
The symmetry employed for this shelxl refinement is uniquely defined
by the following loop, which should always be used as a source of
symmetry information in preference to the above space-group names.
They are only intended as comments.
;
_shelxl_version_number 2013-4

loop_
_space_group_symop_operation_xyz
'x, y, z'
'-x, -y, -z'

loop_
_atom_site_label
_atom_site_type_symbol
_atom_site_fract_x
_atom_site_fract_y
_atom_site_fract_z
_atom_site_U_iso_or_equiv
_atom_site_adp_type
_atom_site_occupancy
_atom_site_site_symmetry_order
_atom_site_calc_flag
_atom_site_refinement_flags_posn
_atom_site_refinement_flags_adp
C1 C 0.2164(6) 0.4666(5) 0.3178(4) 0.0845(16) Uani 1 1 d . .
H1 H 0.2434 0.4398 0.2751 0.101 Uiso 1 1 calc R U
C2 C 0.2846(6) 0.4463(5) 0.3770(4) 0.0857(16) Uani 1 1 d . .
H2 H 0.3580 0.4053 0.3744 0.103 Uiso 1 1 calc R U
C3 C 0.2455(5) 0.4863(4) 0.4405(3) 0.0740(12) Uani 1 1 d . .
H3 H 0.2924 0.4725 0.4803 0.089 Uiso 1 1 calc R U
C4 C 0.1361(4) 0.5469(4) 0.4446(3) 0.0643(10) Uani 1 1 d . .
C5 C 0.0665(5) 0.5679(5) 0.3847(3) 0.0821(16) Uani 1 1 d . .
H5 H -0.0069 0.6089 0.3869 0.099 Uiso 1 1 calc R U
C6 C 0.1077(6) 0.5271(6) 0.3220(4) 0.0919(19) Uani 1 1 d . .
H6 H 0.0614 0.5406 0.2820 0.110 Uiso 1 1 calc R U
C7 C 0.0945(4) 0.5905(4) 0.5111(3) 0.0662(11) Uani 1 1 d . .
C8 C -0.0260(5) 0.6712(4) 0.5835(3) 0.0683(11) Uani 1 1 d . .
C9 C -0.1351(5) 0.7299(4) 0.6100(3) 0.0727(12) Uani 1 1 d . .
C10 C -0.1425(8) 0.7595(6) 0.6781(4) 0.108(2) Uani 1 1 d . .
H10 H -0.0786 0.7451 0.7048 0.129 Uiso 1 1 calc R U
C11 C -0.2467(9) 0.8110(7) 0.7053(6) 0.141(4) Uani 1 1 d . .
H11 H -0.2534 0.8310 0.7510 0.170 Uiso 1 1 calc R U
C12 C -0.3412(8) 0.8328(7) 0.6646(6) 0.128(3) Uani 1 1 d . .
H12 H -0.4110 0.8666 0.6838 0.153 Uiso 1 1 calc R U
C13 C -0.3332(6) 0.8058(6) 0.5974(5) 0.102(2) Uani 1 1 d . .
H13 H -0.3969 0.8218 0.5701 0.123 Uiso 1 1 calc R U
C14 C -0.2287(5) 0.7535(4) 0.5695(4) 0.0812(14) Uani 1 1 d . .
H14 H -0.2225 0.7345 0.5234 0.097 Uiso 1 1 calc R U
C15 C 0.7387(7) -0.0729(5) 0.3293(5) 0.101(2) Uani 1 1 d . .
H15 H 0.7017 -0.0714 0.2875 0.121 Uiso 1 1 calc R U
C16 C 0.6796(6) -0.0262(6) 0.3857(6) 0.108(3) Uani 1 1 d . .
H16 H 0.6029 0.0059 0.3821 0.129 Uiso 1 1 calc R U
C17 C 0.7339(5) -0.0268(5) 0.4481(4) 0.0925(18) Uani 1 1 d . .
H17 H 0.6938 0.0048 0.4862 0.111 Uiso 1 1 calc R U
C18 C 0.8476(4) -0.0744(4) 0.4530(3) 0.0645(10) Uani 1 1 d . .
C19 C 0.9066(5) -0.1223(5) 0.3957(3) 0.0778(14) Uani 1 1 d . .
H19 H 0.9832 -0.1549 0.3990 0.093 Uiso 1 1 calc R U
C20 C 0.8515(6) -0.1215(5) 0.3340(4) 0.0909(18) Uani 1 1 d . .
H20 H 0.8907 -0.1538 0.2960 0.109 Uiso 1 1 calc R U
C21 C 0.9061(4) -0.0747(3) 0.5170(3) 0.0622(10) Uani 1 1 d . .
C22 C 1.0436(4) -0.1122(4) 0.5880(3) 0.0651(10) Uani 1 1 d . .
C23 C 1.1589(4) -0.1593(4) 0.6124(3) 0.0677(11) Uani 1 1 d . .
C24 C 1.1862(6) -0.1507(6) 0.6819(4) 0.103(2) Uani 1 1 d . .
H24 H 1.1310 -0.1182 0.7139 0.124 Uiso 1 1 calc R U
C25 C 1.2965(7) -0.1909(7) 0.7029(4) 0.112(3) Uani 1 1 d . .
H25 H 1.3153 -0.1851 0.7493 0.134 Uiso 1 1 calc R U
C26 C 1.3779(6) -0.2390(5) 0.6567(4) 0.0920(18) Uani 1 1 d . .
H26 H 1.4519 -0.2649 0.6712 0.110 Uiso 1 1 calc R U
C27 C 1.3509(5) -0.2492(5) 0.5883(4) 0.0914(18) Uani 1 1 d . .
H27 H 1.4061 -0.2830 0.5570 0.110 Uiso 1 1 calc R U
C28 C 1.2410(5) -0.2090(4) 0.5667(3) 0.0758(13) Uani 1 1 d . .
H28 H 1.2227 -0.2157 0.5206 0.091 Uiso 1 1 calc R U
C29 C 0.5444(4) 0.4117(3) 0.6797(3) 0.0569(9) Uani 1 1 d . .
C30 C 0.6282(4) 0.3599(3) 0.6351(3) 0.0647(10) Uani 1 1 d . .
C31 C 0.7333(4) 0.3108(3) 0.6615(3) 0.0673(11) Uani 1 1 d . .
C32 C 0.7572(4) 0.3137(3) 0.7320(3) 0.0625(10) Uani 1 1 d . .
C33 C 0.6744(3) 0.3648(3) 0.7787(2) 0.0537(8) Uani 1 1 d . .
C34 C 0.5672(3) 0.4144(3) 0.7525(2) 0.0506(8) Uani 1 1 d . .
C35 C 0.4777(3) 0.4690(3) 0.8021(2) 0.0506(8) Uani 1 1 d . .
C36 C 0.3959(3) 0.4382(3) 0.8387(2) 0.0526(8) Uani 1 1 d . .
C37 C 0.3116(3) 0.4855(3) 0.8864(2) 0.0533(8) Uani 1 1 d . .
C38 C 0.3125(3) 0.5684(3) 0.8965(3) 0.0575(9) Uani 1 1 d . .
C39 C 0.3909(4) 0.6024(3) 0.8610(3) 0.0567(9) Uani 1 1 d . .
C40 C 0.4715(3) 0.5533(3) 0.8136(2) 0.0534(8) Uani 1 1 d . .
C41 C 0.2241(3) 0.4498(3) 0.9225(3) 0.0559(9) Uani 1 1 d . .
C42 C 0.1282(4) 0.4687(4) 0.8826(3) 0.0658(11) Uani 1 1 d . .
C43 C 0.0485(4) 0.4327(4) 0.9150(4) 0.0763(14) Uani 1 1 d . .
C44 C 0.0620(4) 0.3810(4) 0.9849(4) 0.0809(16) Uani 1 1 d . .
C45 C 0.1546(4) 0.3642(4) 1.0244(3) 0.0692(12) Uani 1 1 d . .
C46 C 0.2359(4) 0.3988(3) 0.9935(3) 0.0607(10) Uani 1 1 d . .
C47 C 0.4819(3) 0.1767(3) 0.6753(2) 0.0562(9) Uani 1 1 d . .
C48 C 0.4022(4) 0.2402(4) 0.6277(3) 0.0648(10) Uani 1 1 d . .
C49 C 0.2972(4) 0.2858(4) 0.6545(3) 0.0697(12) Uani 1 1 d . .
C50 C 0.2687(4) 0.2687(3) 0.7286(3) 0.0645(11) Uani 1 1 d . .
C51 C 0.3466(3) 0.2054(3) 0.7784(2) 0.0544(8) Uani 1 1 d . .
C52 C 0.4545(3) 0.1593(3) 0.7520(2) 0.0494(7) Uani 1 1 d . .
C53 C 0.5391(3) 0.0906(3) 0.8037(2) 0.0482(7) Uani 1 1 d . .
C54 C 0.6186(3) 0.1114(3) 0.8346(2) 0.0510(8) Uani 1 1 d . .
C55 C 0.7011(3) 0.0490(3) 0.8824(2) 0.0500(8) Uani 1 1 d . .
C56 C 0.7002(3) -0.0385(3) 0.8987(2) 0.0530(8) Uani 1 1 d . .
C57 C 0.6235(3) -0.0623(3) 0.8696(3) 0.0547(8) Uani 1 1 d . .
C58 C 0.5450(3) 0.0021(3) 0.8219(2) 0.0513(8) Uani 1 1 d . .
C59 C 0.7882(3) 0.0732(3) 0.9105(2) 0.0523(8) Uani 1 1 d . .
C60 C 0.8870(4) 0.0648(3) 0.8681(3) 0.0588(9) Uani 1 1 d . .
C61 C 0.9666(4) 0.0886(4) 0.8945(3) 0.0697(12) Uani 1 1 d . .
C62 C 0.9511(4) 0.1193(4) 0.9618(3) 0.0727(13) Uani 1 1 d . .
C63 C 0.8548(4) 0.1270(3) 1.0043(3) 0.0669(11) Uani 1 1 d . .
C64 C 0.7723(4) 0.1041(3) 0.9792(3) 0.0583(9) Uani 1 1 d . .
F1 F 0.6098(3) 0.3563(3) 0.56473(18) 0.0889(10) Uani 1 1 d . .
F2 F 0.8137(3) 0.2617(3) 0.6170(2) 0.0897(10) Uani 1 1 d . .
F3 F 0.8609(2) 0.2662(2) 0.7560(2) 0.0822(8) Uani 1 1 d . .
F4 F 0.3977(2) 0.3577(2) 0.82751(18) 0.0703(7) Uani 1 1 d . .
F5 F 0.5472(2) 0.58740(19) 0.78010(18) 0.0671(6) Uani 1 1 d . .
F6 F 0.3886(3) 0.6834(2) 0.8721(2) 0.0756(8) Uani 1 1 d . .
F7 F 0.2347(2) 0.6178(2) 0.94162(19) 0.0750(8) Uani 1 1 d . .
F8 F -0.0432(3) 0.4487(4) 0.8789(3) 0.1084(14) Uani 1 1 d . .
F9 F -0.0154(3) 0.3465(3) 1.0153(3) 0.1110(14) Uani 1 1 d . .
F10 F 0.1642(3) 0.3150(3) 1.0935(2) 0.0965(11) Uani 1 1 d . .
F11 F 0.4258(3) 0.2575(3) 0.55381(18) 0.0889(10) Uani 1 1 d . .
F12 F 0.2204(3) 0.3462(3) 0.6068(2) 0.0932(11) Uani 1 1 d . .
F13 F 0.1634(2) 0.3125(2) 0.7525(2) 0.0865(9) Uani 1 1 d . .
F14 F 0.6176(2) 0.19632(18) 0.81666(18) 0.0674(7) Uani 1 1 d . .
F15 F 0.4730(2) -0.02363(19) 0.79281(18) 0.0674(6) Uani 1 1 d . .
F16 F 0.6256(3) -0.14769(19) 0.8866(2) 0.0761(8) Uani 1 1 d . .
F17 F 0.7775(2) -0.1027(2) 0.94342(17) 0.0702(7) Uani 1 1 d . .
F18 F 1.0625(3) 0.0818(4) 0.8547(3) 0.1045(13) Uani 1 1 d . .
F19 F 1.0293(3) 0.1418(3) 0.9862(3) 0.1060(13) Uani 1 1 d . .
F20 F 0.8422(4) 0.1567(3) 1.0692(2) 0.0964(11) Uani 1 1 d . .
I1 I 0.38784(3) 0.48758(2) 0.63343(2) 0.07179(9) Uani 1 1 d . .
I2 I 0.71704(3) 0.36347(2) 0.88628(2) 0.07504(9) Uani 1 1 d . .
I3 I 0.10268(3) 0.54771(3) 0.77649(2) 0.08035(10) Uani 1 1 d . .
I4 I 0.37471(4) 0.36850(3) 1.05512(3) 0.08774(12) Uani 1 1 d . .
I5 I 0.63912(2) 0.10282(2) 0.62992(2) 0.06947(9) Uani 1 1 d . .
I6 I 0.29574(3) 0.18012(2) 0.88979(2) 0.07370(9) Uani 1 1 d . .
I7 I 0.91649(3) 0.01855(3) 0.76509(2) 0.07429(9) Uani 1 1 d . .
I8 I 0.62741(4) 0.12171(4) 1.04370(3) 0.09563(14) Uani 1 1 d . .
N1 N 0.1472(4) 0.5863(4) 0.5683(3) 0.0812(12) Uani 1 1 d . .
N2 N 0.0691(4) 0.6394(4) 0.6164(3) 0.0834(13) Uani 1 1 d . .
N3 N 0.8696(4) -0.0283(3) 0.5713(3) 0.0728(10) Uani 1 1 d . .
N4 N 0.9598(4) -0.0536(4) 0.6183(2) 0.0723(11) Uani 1 1 d . .
O1 O -0.0159(3) 0.6443(2) 0.51654(19) 0.0660(7) Uani 1 1 d . .
O2 O 1.0161(3) -0.1298(2) 0.52349(18) 0.0643(7) Uani 1 1 d . .

loop_
_atom_site_aniso_label
_atom_site_aniso_U_11
_atom_site_aniso_U_22
_atom_site_aniso_U_33
_atom_site_aniso_U_23
_atom_site_aniso_U_13
_atom_site_aniso_U_12
C1 0.089(4) 0.100(4) 0.082(3) -0.033(3) 0.013(3) -0.049(3)
C2 0.075(3) 0.082(4) 0.090(4) -0.016(3) 0.011(3) -0.020(3)
C3 0.061(3) 0.075(3) 0.076(3) -0.005(2) -0.007(2) -0.016(2)
C4 0.051(2) 0.074(3) 0.067(2) -0.012(2) -0.0002(18) -0.024(2)
C5 0.053(3) 0.118(5) 0.081(3) -0.028(3) -0.007(2) -0.031(3)
C6 0.079(4) 0.135(6) 0.080(3) -0.034(4) -0.005(3) -0.051(4)
C7 0.055(2) 0.072(3) 0.067(2) -0.008(2) -0.0058(19) -0.019(2)
C8 0.068(3) 0.067(3) 0.068(3) -0.010(2) -0.005(2) -0.022(2)
C9 0.079(3) 0.057(2) 0.073(3) -0.010(2) 0.002(2) -0.017(2)
C10 0.111(6) 0.098(5) 0.092(4) -0.031(4) -0.005(4) -0.004(4)
C11 0.134(8) 0.136(8) 0.106(6) -0.052(6) 0.005(5) 0.018(6)
C12 0.103(6) 0.111(6) 0.128(7) -0.036(5) 0.019(5) 0.010(5)
C13 0.077(4) 0.098(5) 0.114(5) -0.019(4) 0.003(4) -0.013(3)
C14 0.068(3) 0.081(3) 0.084(3) -0.011(3) 0.004(3) -0.018(3)
C15 0.104(5) 0.103(5) 0.110(5) -0.018(4) -0.043(4) -0.043(4)
C16 0.067(4) 0.102(5) 0.150(7) -0.033(5) -0.038(4) -0.012(3)
C17 0.064(3) 0.099(4) 0.109(5) -0.031(4) -0.018(3) -0.013(3)
C18 0.056(2) 0.068(3) 0.070(3) -0.008(2) -0.0062(19) -0.025(2)
C19 0.058(3) 0.104(4) 0.074(3) -0.018(3) -0.003(2) -0.031(3)
C20 0.086(4) 0.115(5) 0.088(4) -0.029(3) -0.013(3) -0.047(4)
C21 0.052(2) 0.067(3) 0.064(2) -0.0061(19) -0.0025(18) -0.0201(19)
C22 0.059(2) 0.075(3) 0.059(2) -0.013(2) -0.0006(18) -0.021(2)
C23 0.060(3) 0.075(3) 0.063(2) -0.007(2) -0.0062(19) -0.020(2)
C24 0.076(4) 0.132(6) 0.074(3) -0.032(4) -0.014(3) 0.003(4)
C25 0.088(5) 0.134(7) 0.088(4) -0.025(4) -0.033(4) -0.003(4)
C26 0.068(3) 0.092(4) 0.099(4) -0.005(3) -0.022(3) -0.010(3)
C27 0.062(3) 0.097(4) 0.094(4) -0.018(3) -0.001(3) -0.006(3)
C28 0.062(3) 0.089(4) 0.072(3) -0.018(3) -0.007(2) -0.020(2)
C29 0.048(2) 0.059(2) 0.063(2) -0.0156(18) -0.0017(16) -0.0154(17)
C30 0.062(3) 0.066(3) 0.065(2) -0.021(2) 0.0048(19) -0.019(2)
C31 0.056(2) 0.061(2) 0.081(3) -0.024(2) 0.015(2) -0.0156(19)
C32 0.0411(19) 0.051(2) 0.087(3) -0.011(2) 0.0028(19) -0.0089(16)
C33 0.0464(19) 0.053(2) 0.062(2) -0.0105(16) -0.0053(16) -0.0168(16)
C34 0.0419(17) 0.0489(19) 0.061(2) -0.0143(16) -0.0011(15) -0.0147(15)
C35 0.0412(17) 0.053(2) 0.0574(19) -0.0131(15) -0.0077(14) -0.0136(15)
C36 0.0446(18) 0.053(2) 0.064(2) -0.0201(17) -0.0013(16) -0.0165(15)
C37 0.0404(18) 0.059(2) 0.062(2) -0.0201(17) -0.0034(15) -0.0152(16)
C38 0.0421(18) 0.063(2) 0.069(2) -0.0281(19) -0.0030(16) -0.0121(16)
C39 0.050(2) 0.053(2) 0.071(2) -0.0206(18) -0.0097(17) -0.0162(16)
C40 0.0437(18) 0.055(2) 0.063(2) -0.0124(17) -0.0067(15) -0.0172(16)
C41 0.0429(18) 0.061(2) 0.067(2) -0.0248(18) 0.0006(16) -0.0159(16)
C42 0.046(2) 0.082(3) 0.074(3) -0.031(2) 0.0024(18) -0.022(2)
C43 0.046(2) 0.095(4) 0.100(4) -0.042(3) 0.006(2) -0.029(2)
C44 0.050(2) 0.087(4) 0.111(4) -0.038(3) 0.030(3) -0.029(2)
C45 0.060(3) 0.069(3) 0.078(3) -0.022(2) 0.017(2) -0.023(2)
C46 0.048(2) 0.063(2) 0.071(2) -0.023(2) 0.0018(18) -0.0161(18)
C47 0.0393(18) 0.063(2) 0.062(2) -0.0109(18) -0.0055(15) -0.0136(16)
C48 0.053(2) 0.072(3) 0.063(2) -0.004(2) -0.0136(18) -0.016(2)
C49 0.053(2) 0.065(3) 0.082(3) 0.000(2) -0.023(2) -0.013(2)
C50 0.0399(19) 0.061(2) 0.085(3) -0.014(2) -0.0085(19) -0.0067(17)
C51 0.0451(19) 0.056(2) 0.062(2) -0.0120(17) -0.0019(16) -0.0170(16)
C52 0.0409(17) 0.0496(19) 0.0577(19) -0.0107(15) -0.0059(15) -0.0144(14)
C53 0.0368(16) 0.0514(19) 0.0533(18) -0.0097(15) -0.0026(13) -0.0120(14)
C54 0.0437(18) 0.0463(18) 0.062(2) -0.0078(15) -0.0077(15) -0.0143(15)
C55 0.0386(17) 0.0517(19) 0.0561(19) -0.0083(15) -0.0041(14) -0.0123(14)
C56 0.0396(17) 0.052(2) 0.060(2) -0.0040(16) -0.0050(15) -0.0101(15)
C57 0.050(2) 0.0447(19) 0.067(2) -0.0057(16) -0.0017(17) -0.0163(15)
C58 0.0401(17) 0.053(2) 0.064(2) -0.0166(16) -0.0005(15) -0.0169(15)
C59 0.0437(18) 0.054(2) 0.0561(19) -0.0069(16) -0.0071(15) -0.0148(15)
C60 0.0445(19) 0.071(3) 0.062(2) -0.0116(19) -0.0089(16) -0.0201(18)
C61 0.041(2) 0.087(3) 0.081(3) -0.013(2) -0.0094(19) -0.022(2)
C62 0.052(2) 0.078(3) 0.090(3) -0.007(2) -0.030(2) -0.022(2)
C63 0.067(3) 0.064(3) 0.071(3) -0.016(2) -0.020(2) -0.019(2)
C64 0.054(2) 0.054(2) 0.065(2) -0.0134(17) -0.0075(17) -0.0140(17)
F1 0.089(2) 0.105(2) 0.0660(16) -0.0352(16) -0.0003(15) -0.0182(19)
F2 0.0686(18) 0.088(2) 0.100(2) -0.0412(18) 0.0238(17) -0.0099(16)
F3 0.0471(14) 0.0731(18) 0.111(2) -0.0189(16) -0.0055(14) -0.0016(12)
F4 0.0640(15) 0.0636(15) 0.0944(19) -0.0347(14) 0.0164(13) -0.0304(12)
F5 0.0557(13) 0.0624(14) 0.0874(17) -0.0154(13) 0.0020(12) -0.0262(11)
F6 0.0682(16) 0.0599(15) 0.107(2) -0.0358(15) -0.0017(15) -0.0222(13)
F7 0.0522(14) 0.0824(19) 0.0948(19) -0.0468(16) 0.0108(13) -0.0177(13)
F8 0.0558(17) 0.157(4) 0.133(3) -0.042(3) -0.0069(19) -0.053(2)
F9 0.074(2) 0.129(3) 0.146(4) -0.035(3) 0.036(2) -0.060(2)
F10 0.092(2) 0.089(2) 0.099(2) -0.0049(19) 0.0180(19) -0.0337(19)
F11 0.0721(18) 0.114(3) 0.0617(15) 0.0076(16) -0.0150(13) -0.0206(18)
F12 0.0577(16) 0.099(2) 0.098(2) 0.0121(19) -0.0314(16) -0.0068(16)
F13 0.0438(14) 0.086(2) 0.107(2) -0.0146(17) -0.0034(14) 0.0013(13)
F14 0.0619(14) 0.0504(13) 0.0928(18) -0.0015(12) -0.0239(13) -0.0232(11)
F15 0.0558(13) 0.0636(15) 0.0900(18) -0.0122(13) -0.0176(12) -0.0263(12)
F16 0.0665(16) 0.0483(13) 0.111(2) 0.0008(13) -0.0131(15) -0.0225(12)
F17 0.0563(14) 0.0634(15) 0.0788(16) 0.0084(12) -0.0182(12) -0.0138(11)
F18 0.0523(16) 0.161(4) 0.118(3) -0.036(3) 0.0003(17) -0.054(2)
F19 0.077(2) 0.137(3) 0.126(3) -0.033(3) -0.036(2) -0.050(2)
F20 0.102(3) 0.110(3) 0.092(2) -0.042(2) -0.0191(19) -0.039(2)
I1 0.05964(16) 0.0801(2) 0.07017(17) -0.01979(14) -0.01397(12) -0.01279(14)
I2 0.06618(18) 0.07200(19) 0.08062(19) -0.01358(14) -0.02283(14) -0.01243(14)
I3 0.05801(17) 0.1051(3) 0.07886(19) -0.02252(18) -0.01491(14) -0.02404(16)
I4 0.0872(2) 0.0772(2) 0.1013(3) 0.00097(18) -0.0347(2) -0.03225(18)
I5 0.05064(14) 0.0849(2) 0.06355(15) -0.01307(13) 0.00254(11) -0.01513(13)
I6 0.06359(17) 0.07450(19) 0.07369(18) -0.01592(14) 0.01270(13) -0.01697(14)
I7 0.05319(15) 0.1015(2) 0.07044(17) -0.02469(16) 0.00396(12) -0.02739(15)
I8 0.0910(3) 0.1146(3) 0.1007(3) -0.0550(2) 0.0319(2) -0.0508(2)
N1 0.064(2) 0.098(3) 0.074(3) -0.021(2) -0.013(2) -0.016(2)
N2 0.075(3) 0.099(3) 0.071(2) -0.025(2) -0.007(2) -0.019(2)
N3 0.055(2) 0.085(3) 0.071(2) -0.019(2) -0.0019(17) -0.0144(19)
N4 0.054(2) 0.093(3) 0.066(2) -0.025(2) -0.0009(17) -0.017(2)
O1 0.0541(16) 0.073(2) 0.0654(17) -0.0099(14) -0.0043(13) -0.0168(14)
O2 0.0549(16) 0.0724(19) 0.0614(16) -0.0165(14) -0.0018(13) -0.0158(14)

loop_
_atom_type_symbol
_atom_type_description
_atom_type_scat_dispersion_real
_atom_type_scat_dispersion_imag
_atom_type_scat_source
C C 0.0181 0.0091 'International Tables Vol C Tables 4.2.6.8 and 6.1.1.4'
H H 0.0000 0.0000 'International Tables Vol C Tables 4.2.6.8 and 6.1.1.4'
F F 0.0727 0.0534 'International Tables Vol C Tables 4.2.6.8 and 6.1.1.4'
I I -0.3257 6.8362 'International Tables Vol C Tables 4.2.6.8 and 6.1.1.4'
N N 0.0311 0.0180 'International Tables Vol C Tables 4.2.6.8 and 6.1.1.4'
O O 0.0492 0.0322 'International Tables Vol C Tables 4.2.6.8 and 6.1.1.4'

loop_
_geom_angle_atom_site_label_1
_geom_angle_atom_site_label_2
_geom_angle_atom_site_label_3
_geom_angle
C2 C1 C6 119.5(6)
C2 C1 H1 120.2
C6 C1 H1 120.2
C1 C2 C3 120.7(6)
C1 C2 H2 119.6
C3 C2 H2 119.6
C2 C3 C4 119.6(6)
C2 C3 H3 120.2
C4 C3 H3 120.2
C3 C4 C5 120.0(5)
C3 C4 C7 120.0(5)
C5 C4 C7 120.0(5)
C6 C5 C4 119.2(6)
C6 C5 H5 120.4
C4 C5 H5 120.4
C1 C6 C5 121.0(6)
C1 C6 H6 119.5
C5 C6 H6 119.5
N1 C7 O1 111.8(5)
N1 C7 C4 129.3(5)
O1 C7 C4 118.9(4)
N2 C8 O1 111.9(5)
N2 C8 C9 128.5(5)
O1 C8 C9 119.6(5)
C14 C9 C10 120.6(6)
C14 C9 C8 120.9(5)
C10 C9 C8 118.5(6)
C11 C10 C9 118.6(9)
C11 C10 H10 120.7
C9 C10 H10 120.7
C10 C11 C12 120.2(8)
C10 C11 H11 119.9
C12 C11 H11 119.9
C13 C12 C11 121.0(8)
C13 C12 H12 119.5
C11 C12 H12 119.5
C12 C13 C14 119.4(8)
C12 C13 H13 120.3
C14 C13 H13 120.3
C9 C14 C13 120.2(7)
C9 C14 H14 119.9
C13 C14 H14 119.9
C20 C15 C16 120.8(6)
C20 C15 H15 119.6
C16 C15 H15 119.6
C15 C16 C17 120.2(6)
C15 C16 H16 119.9
C17 C16 H16 119.9
C18 C17 C16 119.5(7)
C18 C17 H17 120.2
C16 C17 H17 120.2
C17 C18 C19 119.7(5)
C17 C18 C21 120.4(5)
C19 C18 C21 119.9(5)
C20 C19 C18 120.2(6)
C20 C19 H19 119.9
C18 C19 H19 119.9
C15 C20 C19 119.5(7)
C15 C20 H20 120.3
C19 C20 H20 120.3
N3 C21 O2 112.2(4)
N3 C21 C18 129.3(5)
O2 C21 C18 118.6(4)
N4 C22 O2 112.2(4)
N4 C22 C23 129.7(5)
O2 C22 C23 118.2(4)
C28 C23 C24 119.4(5)
C28 C23 C22 121.1(5)
C24 C23 C22 119.4(5)
C25 C24 C23 119.3(6)
C25 C24 H24 120.4
C23 C24 H24 120.4
C26 C25 C24 120.9(7)
C26 C25 H25 119.6
C24 C25 H25 119.6
C25 C26 C27 120.1(6)
C25 C26 H26 120.0
C27 C26 H26 120.0
C26 C27 C28 119.4(6)
C26 C27 H27 120.3
C28 C27 H27 120.3
C23 C28 C27 120.9(6)
C23 C28 H28 119.5
C27 C28 H28 119.5
C30 C29 C34 119.6(4)
C30 C29 I1 118.2(3)
C34 C29 I1 122.2(3)
F1 C30 C31 117.7(4)
F1 C30 C29 121.3(5)
C31 C30 C29 121.0(5)
F2 C31 C32 119.9(5)
F2 C31 C30 119.9(5)
C32 C31 C30 120.1(4)
F3 C32 C31 119.0(4)
F3 C32 C33 120.6(5)
C31 C32 C33 120.4(4)
C34 C33 C32 119.8(4)
C34 C33 I2 122.2(3)
C32 C33 I2 118.0(3)
C33 C34 C29 119.1(4)
C33 C34 C35 120.3(4)
C29 C34 C35 120.6(4)
C40 C35 C36 116.4(4)
C40 C35 C34 121.7(4)
C36 C35 C34 121.9(4)
F4 C36 C35 118.0(3)
F4 C36 C37 117.7(4)
C35 C36 C37 124.3(4)
C38 C37 C36 115.9(4)
C38 C37 C41 122.3(4)
C36 C37 C41 121.7(4)
F7 C38 C39 118.3(4)
F7 C38 C37 119.6(4)
C39 C38 C37 122.0(4)
F6 C39 C38 120.2(4)
F6 C39 C40 120.3(4)
C38 C39 C40 119.6(4)
F5 C40 C39 118.5(4)
F5 C40 C35 119.7(4)
C39 C40 C35 121.7(4)
C46 C41 C42 119.8(4)
C46 C41 C37 121.5(4)
C42 C41 C37 118.7(4)
C43 C42 C41 118.8(5)
C43 C42 I3 119.2(4)
C41 C42 I3 122.0(4)
F8 C43 C44 118.5(5)
F8 C43 C42 120.6(6)
C44 C43 C42 120.8(5)
F9 C44 C43 120.2(6)
F9 C44 C45 119.6(7)
C43 C44 C45 120.3(5)
F10 C45 C44 118.9(5)
F10 C45 C46 120.9(5)
C44 C45 C46 120.2(5)
C41 C46 C45 120.0(5)
C41 C46 I4 121.8(3)
C45 C46 I4 118.2(4)
C48 C47 C52 119.6(4)
C48 C47 I5 119.0(3)
C52 C47 I5 121.3(3)
F11 C48 C49 118.4(4)
F11 C48 C47 120.9(4)
C49 C48 C47 120.7(5)
F12 C49 C50 119.9(5)
F12 C49 C48 119.7(5)
C50 C49 C48 120.4(4)
F13 C50 C49 118.8(4)
F13 C50 C51 120.5(5)
C49 C50 C51 120.6(4)
C52 C51 C50 119.5(4)
C52 C51 I6 122.1(3)
C50 C51 I6 118.4(3)
C51 C52 C47 119.1(4)
C51 C52 C53 120.7(4)
C47 C52 C53 120.1(3)
C58 C53 C54 116.3(4)
C58 C53 C52 121.6(3)
C54 C53 C52 122.1(4)
F14 C54 C53 118.1(3)
F14 C54 C55 117.6(3)
C53 C54 C55 124.3(4)
C56 C55 C54 115.7(4)
C56 C55 C59 121.9(4)
C54 C55 C59 122.2(4)
F17 C56 C57 118.4(4)
F17 C56 C55 119.4(4)
C57 C56 C55 122.1(4)
F16 C57 C56 120.4(4)
F16 C57 C58 120.3(4)
C56 C57 C58 119.4(4)
F15 C58 C53 119.8(4)
F15 C58 C57 118.1(4)
C53 C58 C57 122.2(4)
C60 C59 C64 119.5(4)
C60 C59 C55 119.8(4)
C64 C59 C55 120.7(4)
C61 C60 C59 119.2(4)
C61 C60 I7 119.3(4)
C59 C60 I7 121.5(3)
F18 C61 C62 118.0(5)
F18 C61 C60 120.5(5)
C62 C61 C60 121.5(5)
F19 C62 C63 119.6(5)
F19 C62 C61 120.4(5)
C63 C62 C61 119.9(4)
F20 C63 C62 118.6(5)
F20 C63 C64 121.2(5)
C62 C63 C64 120.2(5)
C63 C64 C59 119.7(4)
C63 C64 I8 118.3(4)
C59 C64 I8 121.9(3)
C7 N1 N2 106.8(5)
C8 N2 N1 106.0(4)
C21 N3 N4 106.4(4)
C22 N4 N3 106.5(4)
C8 O1 C7 103.5(4)
C21 O2 C22 102.8(4)

loop_
_geom_bond_atom_site_label_1
_geom_bond_atom_site_label_2
_geom_bond_distance
C1 C2 1.374(10)
C1 C6 1.376(10)
C1 H1 0.9300
C2 C3 1.381(9)
C2 H2 0.9300
C3 C4 1.384(7)
C3 H3 0.9300
C4 C5 1.393(7)
C4 C7 1.461(7)
C5 C6 1.377(9)
C5 H5 0.9300
C6 H6 0.9300
C7 N1 1.276(7)
C7 O1 1.364(6)
C8 N2 1.299(8)
C8 O1 1.343(6)
C8 C9 1.460(8)
C9 C14 1.369(9)
C9 C10 1.388(10)
C10 C11 1.382(12)
C10 H10 0.9300
C11 C12 1.387(15)
C11 H11 0.9300
C12 C13 1.351(13)
C12 H12 0.9300
C13 C14 1.394(9)
C13 H13 0.9300
C14 H14 0.9300
C15 C20 1.371(11)
C15 C16 1.372(12)
C15 H15 0.9300
C16 C17 1.389(10)
C16 H16 0.9300
C17 C18 1.378(8)
C17 H17 0.9300
C18 C19 1.396(8)
C18 C21 1.449(7)
C19 C20 1.383(8)
C19 H19 0.9300
C20 H20 0.9300
C21 N3 1.292(7)
C21 O2 1.363(6)
C22 N4 1.289(7)
C22 O2 1.365(6)
C22 C23 1.464(7)
C23 C28 1.369(8)
C23 C24 1.390(8)
C24 C25 1.384(10)
C24 H24 0.9300
C25 C26 1.361(11)
C25 H25 0.9300
C26 C27 1.378(10)
C26 H26 0.9300
C27 C28 1.382(8)
C27 H27 0.9300
C28 H28 0.9300
C29 C30 1.382(6)
C29 C34 1.396(6)
C29 I1 2.092(4)
C30 F1 1.338(6)
C30 C31 1.371(8)
C31 F2 1.341(5)
C31 C32 1.360(8)
C32 F3 1.337(5)
C32 C33 1.395(6)
C33 C34 1.392(6)
C33 I2 2.077(4)
C34 C35 1.494(5)
C35 C40 1.383(6)
C35 C36 1.386(6)
C36 F4 1.339(5)
C36 C37 1.392(6)
C37 C38 1.385(6)
C37 C41 1.490(6)
C38 F7 1.334(5)
C38 C39 1.373(7)
C39 F6 1.344(5)
C39 C40 1.375(6)
C40 F5 1.333(5)
C41 C46 1.378(7)
C41 C42 1.403(6)
C42 C43 1.389(7)
C42 I3 2.078(6)
C43 F8 1.329(7)
C43 C44 1.366(10)
C44 F9 1.339(6)
C44 C45 1.371(9)
C45 F10 1.338(7)
C45 C46 1.387(7)
C46 I4 2.062(5)
C47 C48 1.380(6)
C47 C52 1.399(6)
C47 I5 2.099(4)
C48 F11 1.343(6)
C48 C49 1.363(8)
C49 F12 1.344(5)
C49 C50 1.359(8)
C50 F13 1.342(5)
C50 C51 1.390(6)
C51 C52 1.390(6)
C51 I6 2.071(4)
C52 C53 1.485(5)
C53 C58 1.373(6)
C53 C54 1.389(5)
C54 F14 1.337(5)
C54 C55 1.396(5)
C55 C56 1.387(6)
C55 C59 1.483(5)
C56 F17 1.338(5)
C56 C57 1.370(6)
C57 F16 1.339(5)
C57 C58 1.379(6)
C58 F15 1.338(5)
C59 C60 1.393(6)
C59 C64 1.396(6)
C60 C61 1.378(6)
C60 I7 2.087(5)
C61 F18 1.343(6)
C61 C62 1.370(8)
C62 F19 1.331(6)
C62 C63 1.368(8)
C63 F20 1.325(6)
C63 C64 1.392(7)
C64 I8 2.051(5)
N1 N2 1.399(7)
N3 N4 1.402(6)
